data_7026576
loop_
_publ_author_name
'Derendorf, Janis'
'Kessler, Mathias'
'Knapp, Carsten'
'R\"uhle, Monika'
'Schulz, Christoph'

_publ_section_title
;
 Alkali metal-sulfur dioxide complexes stabilized by halogenated
 closo-dodecaborate anions.
;
_journal_issue 37
_journal_name_full 'Dalton transactions (Cambridge, England : 2003)'
_journal_page_first 8671
_journal_page_last 8678
_journal_paper_doi 10.1039/c0dt00521e
_journal_volume 39
_journal_year 2010
_chemical_formula_moiety '(B12 Cl12), (O2 S1), 2(Cs)'
_chemical_formula_sum 'B12 Cl12 Cs2 O2 S'
_chemical_formula_weight 885.00
_chemical_name_systematic
;
?
;
_space_group_IT_number 148
_symmetry_cell_setting trigonal
_symmetry_space_group_name_Hall '-R 3'
_symmetry_space_group_name_H-M 'R -3 :H'
_atom_sites_solution_primary direct
_atom_sites_solution_secondary difmap
_audit_creation_method SHELXL-97
_cell_angle_alpha 90.00
_cell_angle_beta 90.00
_cell_angle_gamma 120.00
_cell_formula_units_Z 3
_cell_length_a 10.1432(14)
_cell_length_b 10.1432(14)
_cell_length_c 20.668(4)
_cell_measurement_reflns_used 1000
_cell_measurement_temperature 110(2)
_cell_measurement_theta_max 27.45
_cell_measurement_theta_min 0.00
_cell_volume 1841.5(5)
_computing_cell_refinement 'CrystalClear (Rigaku Inc., 2007)'
_computing_data_collection 'CrystalClear (Rigaku Inc., 2007)'
_computing_data_reduction 'CrystalClear (Rigaku Inc., 2007)'
_computing_molecular_graphics Diamond
_computing_publication_material 'SHELXL-97 (Sheldrick, 1997)'
_computing_structure_refinement 'SHELXL-97 (Sheldrick, 1997)'
_computing_structure_solution 'SHELXS-97 (Sheldrick, 1997)'
_diffrn_ambient_temperature 110(2)
_diffrn_detector_area_resol_mean 10.0000
_diffrn_measured_fraction_theta_full 0.996
_diffrn_measured_fraction_theta_max 0.996
_diffrn_measurement_device_type 'Rigaku R-AXIS Spider'
_diffrn_measurement_method fsFind.ref
_diffrn_radiation_monochromator graphite
_diffrn_radiation_source 'sealed tube'
_diffrn_radiation_type MoK\a
_diffrn_radiation_wavelength 0.71073
_diffrn_reflns_av_R_equivalents 0.0418
_diffrn_reflns_av_sigmaI/netI 0.0354
_diffrn_reflns_limit_h_max 13
_diffrn_reflns_limit_h_min -13
_diffrn_reflns_limit_k_max 13
_diffrn_reflns_limit_k_min -13
_diffrn_reflns_limit_l_max 26
_diffrn_reflns_limit_l_min -20
_diffrn_reflns_number 3466
_diffrn_reflns_theta_full 27.48
_diffrn_reflns_theta_max 27.48
_diffrn_reflns_theta_min 3.04
_exptl_absorpt_coefficient_mu 4.361
_exptl_absorpt_correction_T_max 0.4187
_exptl_absorpt_correction_T_min 0.4187
_exptl_absorpt_correction_type multi-scan
_exptl_absorpt_process_details
;
March 2001 T Higashi
;
_exptl_crystal_colour Colorless
_exptl_crystal_density_diffrn 2.394
_exptl_crystal_density_method 'not measured'
_exptl_crystal_description Block
_exptl_crystal_F_000 1218
_exptl_crystal_size_max 0.20
_exptl_crystal_size_mid 0.20
_exptl_crystal_size_min 0.20
_refine_diff_density_max 0.566
_refine_diff_density_min -0.676
_refine_diff_density_rms 0.145
_refine_ls_extinction_method none
_refine_ls_goodness_of_fit_ref 1.253
_refine_ls_matrix_type full
_refine_ls_number_parameters 52
_refine_ls_number_reflns 936
_refine_ls_number_restraints 0
_refine_ls_restrained_S_all 1.253
_refine_ls_R_factor_all 0.0409
_refine_ls_R_factor_gt 0.0346
_refine_ls_shift/su_max 0.000
_refine_ls_shift/su_mean 0.000
_refine_ls_structure_factor_coef Fsqd
_refine_ls_weighting_details 'calc w=1/[\s^2^(Fo^2^)+(0.0000P)^2^+25.9639P] where P=(Fo^2^+2Fc^2^)/3'
_refine_ls_weighting_scheme calc
_refine_ls_wR_factor_gt 0.0703
_refine_ls_wR_factor_ref 0.0721
_reflns_number_gt 833
_reflns_number_total 936
_reflns_threshold_expression >2sigma(I)
_cod_data_source_file c0dt00521e.txt
_cod_data_source_block ck008new
_cod_depositor_comments
;
The following automatic conversions were performed:

'_symmetry_cell_setting' value 'Trigonal' changed to 'trigonal'
according to /home/saulius/struct/CIF-dictionaries/cif_core.dic
dictionary named 'cif_core.dic' version 2.4.2 from 2011-04-26.

Automatic conversion script
Id: cif_fix_values 1891 2012-01-12 08:04:46Z andrius 
;
_cod_original_sg_symbol_H-M R-3
_cod_original_formula_sum 'B12 Cl12 Cs2 O2 S1'
_cod_database_code 7026576

loop_
_symmetry_equiv_pos_as_xyz
'x, y, z'
'-y, x-y, z'
'-x+y, -x, z'
'x+2/3, y+1/3, z+1/3'
'-y+2/3, x-y+1/3, z+1/3'
'-x+y+2/3, -x+1/3, z+1/3'
'x+1/3, y+2/3, z+2/3'
'-y+1/3, x-y+2/3, z+2/3'
'-x+y+1/3, -x+2/3, z+2/3'
'-x, -y, -z'
'y, -x+y, -z'
'x-y, x, -z'
'-x+2/3, -y+1/3, -z+1/3'
'y+2/3, -x+y+1/3, -z+1/3'
'x-y+2/3, x+1/3, -z+1/3'
'-x+1/3, -y+2/3, -z+2/3'
'y+1/3, -x+y+2/3, -z+2/3'
'x-y+1/3, x+2/3, -z+2/3'

loop_
_atom_site_label
_atom_site_type_symbol
_atom_site_fract_x
_atom_site_fract_y
_atom_site_fract_z
_atom_site_U_iso_or_equiv
_atom_site_adp_type
_atom_site_occupancy
_atom_site_symmetry_multiplicity
_atom_site_calc_flag
_atom_site_refinement_flags
Cs1 Cs 0.6667 0.3333 0.05680(3) 0.02067(16) Uani 1 3 d S
Cl1 Cl 0.87901(14) 0.33645(14) 0.20014(6) 0.0209(3) Uani 1 1 d .
B1 B 0.7684(6) 0.3325(6) 0.2680(3) 0.0142(10) Uani 1 1 d .
Cl2 Cl 1.01024(12) 0.66476(12) 0.30236(6) 0.0190(3) Uani 1 1 d .
B2 B 0.8323(6) 0.4956(6) 0.3181(3) 0.0131(10) Uani 1 1 d .
O1 O 0.6667 0.3333 0.8933(4) 0.054(2) Uani 1 3 d S
S1 S 0.606(11) 0.334(18) 0.834(4) 0.040(10) Uani 0.17 1 d P

loop_
_atom_site_aniso_label
_atom_site_aniso_U_11
_atom_site_aniso_U_22
_atom_site_aniso_U_33
_atom_site_aniso_U_23
_atom_site_aniso_U_13
_atom_site_aniso_U_12
Cs1 0.01848(19) 0.01848(19) 0.0251(3) 0.000 0.000 0.00924(10)
Cl1 0.0200(6) 0.0229(6) 0.0213(7) -0.0014(5) 0.0050(5) 0.0119(5)
B1 0.011(2) 0.014(2) 0.016(3) -0.002(2) 0.001(2) 0.006(2)
Cl2 0.0117(5) 0.0117(5) 0.0294(7) 0.0021(5) 0.0018(5) 0.0026(4)
B2 0.009(2) 0.011(2) 0.021(3) 0.004(2) 0.003(2) 0.0055(19)
O1 0.057(4) 0.057(4) 0.047(6) 0.000 0.000 0.0287(18)
S1 0.04(4) 0.04(2) 0.047(6) 0.020(6) 0.013(16) 0.03(3)

loop_
_atom_type_symbol
_atom_type_description
_atom_type_scat_dispersion_real
_atom_type_scat_dispersion_imag
_atom_type_scat_source
B B 0.0013 0.0007 'International Tables Vol C Tables 4.2.6.8 and 6.1.1.4'
O O 0.0106 0.0060 'International Tables Vol C Tables 4.2.6.8 and 6.1.1.4'
S S 0.1246 0.1234 'International Tables Vol C Tables 4.2.6.8 and 6.1.1.4'
Cl Cl 0.1484 0.1585 'International Tables Vol C Tables 4.2.6.8 and 6.1.1.4'
Cs Cs -0.3680 2.1192 'International Tables Vol C Tables 4.2.6.8 and 6.1.1.4'

loop_
_geom_angle_atom_site_label_1
_geom_angle_atom_site_label_2
_geom_angle_atom_site_label_3
_geom_angle
_geom_angle_site_symmetry_1
_geom_angle_site_symmetry_3
O1 Cs1 Cl2 81.22(2) 1_554 15_545
O1 Cs1 Cl2 81.22(2) 1_554 14_455
Cl2 Cs1 Cl2 117.713(12) 15_545 14_455
O1 Cs1 Cl2 81.22(2) 1_554 13_665
Cl2 Cs1 Cl2 117.712(12) 15_545 13_665
Cl2 Cs1 Cl2 117.711(12) 14_455 13_665
O1 Cs1 Cl1 144.18(2) 1_554 .
Cl2 Cs1 Cl1 62.97(3) 15_545 .
Cl2 Cs1 Cl1 113.98(3) 14_455 .
Cl2 Cs1 Cl1 114.81(3) 13_665 .
O1 Cs1 Cl1 144.18(2) 1_554 3_665
Cl2 Cs1 Cl1 114.81(3) 15_545 3_665
Cl2 Cs1 Cl1 62.97(3) 14_455 3_665
Cl2 Cs1 Cl1 113.98(3) 13_665 3_665
Cl1 Cs1 Cl1 60.90(3) . 3_665
O1 Cs1 Cl1 144.18(2) 1_554 2_655
Cl2 Cs1 Cl1 113.98(3) 15_545 2_655
Cl2 Cs1 Cl1 114.81(3) 14_455 2_655
Cl2 Cs1 Cl1 62.97(3) 13_665 2_655
Cl1 Cs1 Cl1 60.90(3) . 2_655
Cl1 Cs1 Cl1 60.90(3) 3_665 2_655
O1 Cs1 Cl2 60.96(2) 1_554 7_444
Cl2 Cs1 Cl2 142.16(2) 15_545 7_444
Cl2 Cs1 Cl2 60.63(3) 14_455 7_444
Cl2 Cs1 Cl2 58.55(3) 13_665 7_444
Cl1 Cs1 Cl2 154.86(3) . 7_444
Cl1 Cs1 Cl2 98.12(3) 3_665 7_444
Cl1 Cs1 Cl2 97.72(3) 2_655 7_444
O1 Cs1 Cl2 60.96(2) 1_554 9_664
Cl2 Cs1 Cl2 58.55(3) 15_545 9_664
Cl2 Cs1 Cl2 142.16(2) 14_455 9_664
Cl2 Cs1 Cl2 60.64(3) 13_665 9_664
Cl1 Cs1 Cl2 97.72(3) . 9_664
Cl1 Cs1 Cl2 154.86(3) 3_665 9_664
Cl1 Cs1 Cl2 98.12(3) 2_655 9_664
Cl2 Cs1 Cl2 98.43(3) 7_444 9_664
O1 Cs1 Cl2 60.96(2) 1_554 8_644
Cl2 Cs1 Cl2 60.63(3) 15_545 8_644
Cl2 Cs1 Cl2 58.55(3) 14_455 8_644
Cl2 Cs1 Cl2 142.16(2) 13_665 8_644
Cl1 Cs1 Cl2 98.12(3) . 8_644
Cl1 Cs1 Cl2 97.72(3) 3_665 8_644
Cl1 Cs1 Cl2 154.86(3) 2_655 8_644
Cl2 Cs1 Cl2 98.43(3) 7_444 8_644
Cl2 Cs1 Cl2 98.43(3) 9_664 8_644
B1 Cl1 Cs1 106.01(18) . .
B2 B1 B2 60.0(2) . 17
B2 B1 Cl1 120.3(3) . .
B2 B1 Cl1 121.2(3) 17 .
B2 B1 B1 108.1(3) . 3_665
B2 B1 B1 107.5(3) 17 3_665
Cl1 B1 B1 123.1(2) . 3_665
B2 B1 B1 60.4(3) . 2_655
B2 B1 B1 108.1(3) 17 2_655
Cl1 B1 B1 121.5(3) . 2_655
B1 B1 B1 60.000(1) 3_665 2_655
B2 B1 B2 107.5(4) . 3_665
B2 B1 B2 59.7(2) 17 3_665
Cl1 B1 B2 123.3(3) . 3_665
B1 B1 B2 59.4(3) 3_665 3_665
B1 B1 B2 107.3(3) 2_655 3_665
B2 Cl2 Cs1 116.99(16) . 13_665
B2 Cl2 Cs1 112.17(17) . 4
Cs1 Cl2 Cs1 121.45(3) 13_665 4
B1 B2 B2 108.3(3) . 18_545
B1 B2 B2 60.0(3) . 17
B2 B2 B2 108.2(4) 18_545 17
B1 B2 B1 108.8(4) . 18_545
B2 B2 B1 60.0(4) 18_545 18_545
B2 B2 B1 60.6(4) 17 18_545
B1 B2 Cl2 120.6(3) . .
B2 B2 Cl2 123.0(3) 18_545 .
B2 B2 Cl2 120.2(3) 17 .
B1 B2 Cl2 121.2(4) 18_545 .
B1 B2 B1 60.3(4) . 2_655
B2 B2 B1 59.7(3) 18_545 2_655
B2 B2 B1 108.1(3) 17 2_655
B1 B2 B1 108.0(4) 18_545 2_655
Cl2 B2 B1 122.7(3) . 2_655
S1 O1 Cs1 153.1(12) . 1_556
O1 S1 O1 126.7(15) . 16_656

loop_
_geom_bond_atom_site_label_1
_geom_bond_atom_site_label_2
_geom_bond_distance
_geom_bond_site_symmetry_2
Cs1 O1 3.379(9) 1_554
Cs1 Cl2 3.4945(12) 15_545
Cs1 Cl2 3.4945(12) 14_455
Cs1 Cl2 3.4946(12) 13_665
Cs1 Cl1 3.6537(15) .
Cs1 Cl1 3.6537(15) 3_665
Cs1 Cl1 3.6537(15) 2_655
Cs1 Cl2 3.7373(13) 7_444
Cs1 Cl2 3.7374(13) 9_664
Cs1 Cl2 3.7374(13) 8_644
Cl1 B1 1.784(5) .
B1 B2 1.777(7) .
B1 B2 1.778(8) 17
B1 B1 1.794(9) 3_665
B1 B1 1.794(9) 2_655
B1 B2 1.795(7) 3_665
Cl2 B2 1.792(5) .
Cl2 Cs1 3.4946(12) 13_665
Cl2 Cs1 3.7373(13) 4
B2 B2 1.778(6) 18_545
B2 B2 1.778(6) 17
B2 B1 1.778(8) 18_545
B2 B1 1.795(7) 2_655
O1 S1 1.37(9) 2_655
O1 S1 1.37(9) 3_665
O1 S1 1.37(9) .
O1 S1 1.40(8) 17_556
O1 S1 1.40(8) 18_546
O1 S1 1.40(8) 16_656
O1 Cs1 3.379(9) 1_556
S1 O1 1.40(8) 16_656

loop_
_geom_torsion_atom_site_label_1
_geom_torsion_atom_site_label_2
_geom_torsion_atom_site_label_3
_geom_torsion_atom_site_label_4
_geom_torsion
_geom_torsion_site_symmetry_1
_geom_torsion_site_symmetry_4
O1 Cs1 Cl1 B1 -179.31(18) 1_554 .
Cl2 Cs1 Cl1 B1 179.84(19) 15_545 .
Cl2 Cs1 Cl1 B1 -70.01(18) 14_455 .
Cl2 Cs1 Cl1 B1 70.01(18) 13_665 .
Cl1 Cs1 Cl1 B1 -34.77(18) 3_665 .
Cl1 Cs1 Cl1 B1 36.14(18) 2_655 .
Cl2 Cs1 Cl1 B1 1.6(2) 7_444 .
Cl2 Cs1 Cl1 B1 131.16(18) 9_664 .
Cl2 Cs1 Cl1 B1 -129.12(18) 8_644 .
Cs1 Cl1 B1 B2 -109.8(4) . .
Cs1 Cl1 B1 B2 179.1(3) . 17
Cs1 Cl1 B1 B1 34.5(5) . 3_665
Cs1 Cl1 B1 B1 -38.1(5) . 2_655
Cs1 Cl1 B1 B2 107.1(4) . 3_665
B2 B1 B2 B2 -101.0(5) 17 18_545
Cl1 B1 B2 B2 148.2(4) . 18_545
B1 B1 B2 B2 -0.8(5) 3_665 18_545
B1 B1 B2 B2 36.9(4) 2_655 18_545
B2 B1 B2 B2 -63.5(5) 3_665 18_545
Cl1 B1 B2 B2 -110.8(4) . 17
B1 B1 B2 B2 100.2(3) 3_665 17
B1 B1 B2 B2 137.8(3) 2_655 17
B2 B1 B2 B2 37.48(17) 3_665 17
B2 B1 B2 B1 -37.4(4) 17 18_545
Cl1 B1 B2 B1 -148.1(3) . 18_545
B1 B1 B2 B1 62.8(5) 3_665 18_545
B1 B1 B2 B1 100.5(5) 2_655 18_545
B2 B1 B2 B1 0.1(5) 3_665 18_545
B2 B1 B2 Cl2 109.5(4) 17 .
Cl1 B1 B2 Cl2 -1.3(6) . .
B1 B1 B2 Cl2 -150.3(3) 3_665 .
B1 B1 B2 Cl2 -112.6(4) 2_655 .
B2 B1 B2 Cl2 147.0(4) 3_665 .
B2 B1 B2 B1 -137.8(3) 17 2_655
Cl1 B1 B2 B1 111.4(4) . 2_655
B1 B1 B2 B1 -37.7(2) 3_665 2_655
B2 B1 B2 B1 -100.4(3) 3_665 2_655
Cs1 Cl2 B2 B1 122.4(3) 13_665 .
Cs1 Cl2 B2 B1 -90.5(4) 4 .
Cs1 Cl2 B2 B2 -22.5(6) 13_665 18_545
Cs1 Cl2 B2 B2 124.6(5) 4 18_545
Cs1 Cl2 B2 B2 -166.7(4) 13_665 17
Cs1 Cl2 B2 B2 -19.6(6) 4 17
Cs1 Cl2 B2 B1 -94.8(4) 13_665 18_545
Cs1 Cl2 B2 B1 52.3(4) 4 18_545
Cs1 Cl2 B2 B1 50.1(4) 13_665 2_655
Cs1 Cl2 B2 B1 -162.7(3) 4 2_655
S1 O1 S1 S1 -94(6) 2_655 17_556
S1 O1 S1 S1 -29(7) 3_665 17_556
S1 O1 S1 S1 -123(14) 18_546 17_556
S1 O1 S1 S1 -62(7) 16_656 17_556
Cs1 O1 S1 S1 118(7) 1_556 17_556
S1 O1 S1 S1 29(7) 2_655 18_546
S1 O1 S1 S1 94(7) 3_665 18_546
S1 O1 S1 S1 123(14) 17_556 18_546
S1 O1 S1 S1 62(7) 16_656 18_546
Cs1 O1 S1 S1 -118(7) 1_556 18_546
S1 O1 S1 S1 65.9(7) 3_665 2_655
S1 O1 S1 S1 94(6) 17_556 2_655
S1 O1 S1 S1 -29(7) 18_546 2_655
S1 O1 S1 S1 32.9(4) 16_656 2_655
Cs1 O1 S1 S1 -147.1(4) 1_556 2_655
S1 O1 S1 S1 -65.9(5) 2_655 3_665
S1 O1 S1 S1 29(7) 17_556 3_665
S1 O1 S1 S1 -94(7) 18_546 3_665
S1 O1 S1 S1 -32.9(2) 16_656 3_665
Cs1 O1 S1 S1 147.1(4) 1_556 3_665
S1 O1 S1 S1 -32.93(14) 2_655 16_656
S1 O1 S1 S1 32.9(4) 3_665 16_656
S1 O1 S1 S1 62(7) 17_556 16_656
S1 O1 S1 S1 -62(7) 18_546 16_656
Cs1 O1 S1 S1 180.00(16) 1_556 16_656
S1 O1 S1 O1 -32.9(3) 2_655 16_656
S1 O1 S1 O1 32.9(3) 3_665 16_656
S1 O1 S1 O1 62(7) 17_556 16_656
S1 O1 S1 O1 -62(7) 18_546 16_656
S1 O1 S1 O1 0.000(13) 16_656 16_656
Cs1 O1 S1 O1 180.00(18) 1_556 16_656
